data_7012869
loop_
_publ_author_name
'Anna M. Williamson'
'Gareth R. Owen'
'D. Michael P. Mingos'
'Ram\'on Vilar'
'Andrew J. P. White'
'David J. Williams'

_publ_section_title
;
 Synthesis and structural characterisation of the palladium cluster
 compounds [Pd3(\m-SO2)2(\m-PPh2py)2(PBz3)2] and
 [Pd4(\m-SO2)2(\m3-S)(CNR)(PBz3)4]&#x00A0;(R =tBu, 2,6-dimethylphenyl
 and cyclohexyl)
;
_journal_issue 12
_journal_name_full 'Dalton Trans.'
_journal_page_first 2526
_journal_page_last 2532
_journal_paper_doi 10.1039/b302034g
_journal_year 2003
_chemical_formula_sum 'C94 H97 N O5 P4 Pd4 S3'
_chemical_formula_weight 1966.39
_chemical_name_systematic
; 
? 
;
_space_group_IT_number 2
_symmetry_cell_setting triclinic
_symmetry_space_group_name_Hall '-P 1'
_symmetry_space_group_name_H-M 'P -1'
_atom_sites_solution_hydrogens geom
_atom_sites_solution_primary direct
_atom_sites_solution_secondary difmap
_audit_creation_method SHELXL
_cell_angle_alpha 83.375(5)
_cell_angle_beta 67.888(5)
_cell_angle_gamma 72.737(7)
_cell_formula_units_Z 2
_cell_length_a 15.8551(8)
_cell_length_b 16.7489(9)
_cell_length_c 18.9814(8)
_cell_measurement_reflns_used 27
_cell_measurement_temperature 193(2)
_cell_measurement_theta_max 28.04
_cell_measurement_theta_min 10.58
_cell_volume 4459.5(4)
_computing_cell_refinement 'Siemens XSCANS'
_computing_data_collection 'Siemens XSCANS'
_computing_data_reduction 'Siemens SHELXTL'
_computing_molecular_graphics 'Siemens SHELXTL'
_computing_publication_material 'Siemens SHELXTL'
_computing_structure_refinement 'SHELXL-93 (Sheldrick, 1993)'
_computing_structure_solution 'SHELXS-86 (Sheldrick, 1990)'
_diffrn_ambient_temperature 193(2)
_diffrn_measurement_device 'Siemens P4'
_diffrn_measurement_method '\w scans'
_diffrn_radiation_monochromator graphite
_diffrn_radiation_source 'fine-focus sealed tube'
_diffrn_radiation_type CuK\a
_diffrn_radiation_wavelength 1.54178
_diffrn_reflns_av_R_equivalents 0.0383
_diffrn_reflns_av_sigmaI/netI 0.0560
_diffrn_reflns_limit_h_max 17
_diffrn_reflns_limit_h_min -13
_diffrn_reflns_limit_k_max 18
_diffrn_reflns_limit_k_min -17
_diffrn_reflns_limit_l_max 21
_diffrn_reflns_limit_l_min -21
_diffrn_reflns_number 13799
_diffrn_reflns_theta_max 59.99
_diffrn_reflns_theta_min 2.51
_diffrn_standards_interval_count 97
_diffrn_standards_number 3
_exptl_absorpt_coefficient_mu 8.137
_exptl_absorpt_correction_T_max 0.4845
_exptl_absorpt_correction_T_min 0.0551
_exptl_absorpt_correction_type empirical
_exptl_crystal_colour 'Deep red'
_exptl_crystal_density_diffrn 1.464
_exptl_crystal_description rhombs
_exptl_crystal_F_000 2000
_exptl_crystal_size_max 0.19
_exptl_crystal_size_mid 0.14
_exptl_crystal_size_min 0.09
_refine_diff_density_max 3.211
_refine_diff_density_min -4.949
_refine_diff_density_rms 0.203
_refine_ls_extinction_coef 0.00021(4)
_refine_ls_extinction_expression Fc^*^=kFc[1+0.001xFc^2^\l^3^/sin(2\q)]^-1/4^
_refine_ls_extinction_method SHELXL
_refine_ls_goodness_of_fit_all 1.054
_refine_ls_goodness_of_fit_obs 1.115
_refine_ls_matrix_type full
_refine_ls_number_parameters 1049
_refine_ls_number_reflns 12259
_refine_ls_number_restraints 1300
_refine_ls_restrained_S_all 1.049
_refine_ls_restrained_S_obs 1.072
_refine_ls_R_factor_all 0.1714
_refine_ls_R_factor_obs 0.1332
_refine_ls_shift/esd_max -0.003
_refine_ls_shift/esd_mean 0.000
_refine_ls_structure_factor_coef Fsqd
_refine_ls_weighting_details 'w=1/[\s^2^(Fo^2^)+(0.0917P)^2^+166.4998P] where P=(Fo^2^+2Fc^2^)/3'
_refine_ls_weighting_scheme calc
_refine_ls_wR_factor_all 0.3408
_refine_ls_wR_factor_obs 0.3034
_reflns_number_observed 9944
_reflns_number_total 13214
_reflns_observed_criterion >2sigma(I)
_cod_data_source_file b302034g.txt
_cod_data_source_block Compound_8
_cod_depositor_comments
;
The following automatic conversions were performed:
'_symmetry_cell_setting' value 'Triclinic' changed to 'triclinic'
according to '/home/saulius/struct/CIF-dictionaries/cif_core.dic'
dictionary named 'cif_core.dic' version 2.4.1 from
2010-06-29.

'_exptl_absorpt_correction_type' value 'Empirical' changed to
'empirical' according to
'/home/saulius/struct/CIF-dictionaries/cif_core.dic' dictionary named
'cif_core.dic' version 2.4.1 from 2010-06-29.

Automatic conversion script
Id: cif_fix_enum 1527 2010-12-29 10:47:43Z saulius 

The following automatic conversions were performed:

'_refine_ls_weighting_scheme' value 'calc
w=1/[\s^2^(Fo^2^)+(0.0917P)^2^+166.4998P] where P=(Fo^2^+2Fc^2^)/3'
was changed to 'calc'. New tag '_refine_ls_weighting_details' was
created. The value of the new tag was set to
'w=1/[\s^2^(Fo^2^)+(0.0917P)^2^+166.4998P] where P=(Fo^2^+2Fc^2^)/3'.

Automatic conversion script
Id: cif_fix_values 3143 2015-03-26 13:38:13Z robertas 
;
_cod_original_sg_symbol_H-M P-1
_cod_database_code 7012869

loop_
_symmetry_equiv_pos_as_xyz
'x, y, z'
'-x, -y, -z'

loop_
_atom_site_aniso_label
_atom_site_aniso_U_11
_atom_site_aniso_U_22
_atom_site_aniso_U_33
_atom_site_aniso_U_23
_atom_site_aniso_U_13
_atom_site_aniso_U_12
Pd1 0.0625(9) 0.0523(9) 0.0904(11) -0.0190(8) -0.0427(8) 0.0003(7)
Pd2 0.0446(7) 0.1055(13) 0.0506(8) -0.0237(8) -0.0105(6) -0.0256(8)
Pd3 0.0470(7) 0.0406(7) 0.0475(7) 0.0061(5) -0.0121(6) -0.0109(5)
Pd4 0.0648(10) 0.0999(14) 0.0769(11) -0.0279(10) -0.0358(9) 0.0161(9)
S1 0.082(4) 0.043(3) 0.123(5) 0.015(3) -0.048(4) -0.003(3)
S2 0.053(3) 0.145(6) 0.079(4) -0.048(4) -0.029(3) 0.004(3)
O1 0.062(9) 0.149(17) 0.102(13) -0.069(12) -0.023(9) 0.011(10)
O2 0.087(12) 0.195(22) 0.124(15) -0.071(15) -0.064(11) -0.008(13)
S3 0.052(2) 0.062(3) 0.041(2) -0.003(2) -0.009(2) -0.027(2)
O3 0.059(7) 0.062(8) 0.040(6) 0.014(6) -0.005(6) -0.021(6)
O4 0.078(9) 0.083(10) 0.048(7) -0.006(7) 0.007(6) -0.056(8)
P1 0.055(3) 0.090(5) 0.203(9) -0.092(6) -0.016(4) -0.013(3)
P2 0.095(5) 0.230(10) 0.043(3) -0.031(4) 0.010(3) -0.120(6)
P3 0.050(2) 0.040(2) 0.046(2) 0.012(2) -0.012(2) -0.011(2)
P4 0.088(4) 0.093(5) 0.095(5) -0.047(4) -0.053(4) 0.032(4)
C1 0.089(13) 0.086(13) 0.068(12) -0.015(10) -0.051(11) -0.017(10)
N1 0.135(18) 0.057(11) 0.084(14) -0.016(10) -0.080(14) -0.004(11)
C2 0.076(10) 0.061(10) 0.076(10) 0.002(9) -0.045(9) -0.033(9)
C3 0.072(10) 0.055(10) 0.080(10) 0.007(9) -0.035(9) -0.039(9)
C4 0.076(10) 0.053(10) 0.081(10) 0.008(9) -0.034(9) -0.037(9)
C5 0.075(10) 0.060(10) 0.082(10) 0.003(9) -0.038(9) -0.036(9)
C6 0.077(10) 0.062(10) 0.086(10) 0.003(9) -0.035(9) -0.036(9)
C7 0.068(10) 0.050(10) 0.085(10) 0.007(9) -0.038(9) -0.049(8)
C8 0.070(13) 0.041(12) 0.080(14) 0.008(12) -0.024(12) -0.044(11)
C9 0.067(13) 0.047(13) 0.069(14) 0.005(12) -0.028(12) -0.033(11)
C2' 0.086(10) 0.061(10) 0.085(10) 0.005(9) -0.038(9) -0.027(9)
C3' 0.085(10) 0.067(10) 0.090(11) 0.007(9) -0.028(9) -0.027(9)
C4' 0.086(10) 0.065(10) 0.091(11) 0.011(9) -0.029(9) -0.034(9)
C5' 0.087(11) 0.070(10) 0.090(11) 0.007(9) -0.031(10) -0.025(9)
C6' 0.083(10) 0.064(10) 0.095(11) 0.008(9) -0.026(9) -0.031(9)
C7' 0.083(10) 0.067(10) 0.096(11) 0.013(9) -0.029(10) -0.026(10)
C8' 0.091(15) 0.071(14) 0.095(15) 0.025(14) -0.025(14) -0.036(13)
C9' 0.099(15) 0.079(15) 0.106(16) 0.019(14) -0.017(15) -0.023(14)
C10 0.089(14) 0.085(14) 0.132(16) -0.035(12) 0.008(12) -0.047(12)
C11 0.064(12) 0.033(9) 0.064(12) 0.008(8) -0.028(10) -0.002(8)
C12 0.070(14) 0.053(12) 0.103(18) 0.006(12) -0.036(13) -0.015(10)
C13 0.073(14) 0.040(11) 0.065(13) 0.028(10) 0.001(11) 0.005(10)
C14 0.098(18) 0.071(15) 0.067(14) -0.022(12) -0.025(13) 0.002(13)
C15 0.090(14) 0.095(15) 0.129(16) -0.039(13) -0.036(12) -0.018(12)
C16 0.064(12) 0.048(11) 0.109(18) -0.034(12) -0.007(12) -0.022(10)
C17 0.122(13) 0.121(13) 0.135(14) -0.012(9) -0.038(9) -0.041(9)
C18 0.061(14) 0.074(15) 0.073(15) 0.007(9) -0.020(10) -0.025(9)
C19 0.082(16) 0.091(17) 0.088(16) -0.005(9) -0.027(10) -0.030(10)
C20 0.056(17) 0.057(18) 0.068(19) 0.021(15) 0.006(13) -0.042(15)
C21 0.091(25) 0.084(25) 0.110(27) -0.001(17) -0.021(17) -0.040(17)
C22 0.077(16) 0.073(16) 0.085(16) 0.002(9) -0.016(10) -0.030(10)
C23 0.157(42) 0.157(42) 0.158(41) -0.005(10) -0.055(17) -0.043(14)
C18' 0.112(23) 0.122(24) 0.113(23) -0.006(10) -0.041(12) -0.039(11)
C19' 0.163(35) 0.167(35) 0.166(35) 0.001(10) -0.058(15) -0.042(13)
C20' 0.077(15) 0.079(16) 0.067(15) -0.004(9) -0.031(10) -0.018(9)
C21' 0.064(33) 0.104(52) 0.138(60) -0.036(48) -0.018(35) -0.025(33)
C22' 0.154(36) 0.148(36) 0.160(36) -0.019(19) -0.049(21) -0.042(20)
C23' 0.080(24) 0.090(25) 0.110(26) -0.035(17) -0.008(16) -0.033(17)
C24 0.122(17) 0.122(17) 0.135(17) -0.058(13) -0.058(14) -0.030(13)
C25 0.075(17) 0.090(18) 0.090(19) -0.021(13) -0.022(13) -0.055(15)
C26 0.105(34) 0.160(51) 0.124(36) -0.012(31) -0.051(26) -0.091(35)
C27 0.077(25) 0.177(54) 0.146(42) 0.052(37) -0.075(29) -0.043(30)
C28 0.095(24) 0.067(21) 0.125(30) 0.013(20) -0.073(23) -0.025(18)
C29 0.071(13) 0.049(12) 0.052(12) 0.029(10) -0.025(10) -0.040(11)
C30 0.065(14) 0.072(15) 0.084(15) -0.022(12) -0.041(12) -0.014(11)
C31 0.122(13) 0.132(13) 0.110(13) -0.011(9) -0.039(9) -0.047(9)
C32 0.075(19) 0.052(16) 0.032(13) 0.008(11) -0.010(13) -0.037(15)
C33 0.080(24) 0.112(30) 0.076(23) 0.009(23) -0.033(19) -0.069(22)
C34 0.091(27) 0.104(33) 0.101(31) -0.020(24) -0.057(25) -0.037(23)
C35 0.124(36) 0.100(33) 0.118(36) -0.045(28) -0.073(31) 0.010(28)
C36 0.154(44) 0.089(31) 0.068(26) -0.029(23) 0.049(28) -0.042(30)
C37 0.048(17) 0.087(24) 0.061(20) -0.029(18) -0.015(15) -0.035(16)
C38 0.100(11) 0.104(11) 0.106(11) -0.027(8) -0.021(8) -0.050(9)
C39 0.091(20) 0.095(21) 0.097(21) 0.030(16) -0.032(15) -0.054(16)
C40 0.165(31) 0.167(31) 0.156(31) 0.004(10) -0.063(14) -0.039(12)
C41 0.089(19) 0.058(17) 0.080(19) -0.002(14) -0.013(15) -0.041(15)
C42 0.251(56) 0.241(56) 0.245(56) 0.003(20) -0.087(27) -0.075(24)
C43 0.109(23) 0.103(23) 0.102(23) 0.003(17) -0.037(17) -0.045(17)
C44 0.109(22) 0.099(22) 0.100(22) 0.002(16) -0.031(16) -0.058(17)
C39' 0.135(25) 0.104(24) 0.099(23) -0.010(17) -0.046(18) -0.037(18)
C40' 0.148(29) 0.135(29) 0.129(29) 0.009(18) -0.046(19) -0.049(19)
C41' 0.158(33) 0.157(33) 0.154(33) 0.003(19) -0.057(20) -0.049(20)
C42' 0.120(24) 0.118(25) 0.103(24) 0.000(17) -0.055(18) -0.020(17)
C43' 0.136(47) 0.046(25) 0.107(40) 0.017(25) -0.028(35) -0.046(28)
C44' 0.086(32) 0.129(44) 0.054(25) 0.014(26) -0.012(23) -0.066(32)
C45 0.133(14) 0.142(15) 0.140(15) 0.007(9) -0.046(10) -0.048(9)
C52 0.063(11) 0.030(9) 0.054(10) 0.013(7) -0.019(9) -0.009(8)
C53 0.074(13) 0.048(11) 0.053(11) 0.009(8) -0.026(10) -0.016(9)
C54 0.111(19) 0.070(15) 0.095(18) 0.006(13) -0.066(16) -0.021(13)
C55 0.197(32) 0.055(14) 0.083(18) 0.015(12) -0.100(21) -0.015(17)
C56 0.180(30) 0.074(17) 0.047(13) 0.020(11) -0.049(17) -0.003(18)
C57 0.109(18) 0.080(15) 0.021(9) 0.031(9) 0.004(10) -0.016(13)
C58 0.089(14) 0.030(9) 0.036(9) 0.014(7) -0.018(9) -0.015(9)
C59 0.060(11) 0.047(10) 0.063(12) 0.019(9) -0.014(9) -0.023(9)
C60 0.064(14) 0.047(13) 0.177(28) 0.010(15) -0.034(16) -0.021(11)
C61 0.067(15) 0.070(16) 0.138(24) 0.009(15) -0.018(15) -0.012(13)
C62 0.084(15) 0.067(14) 0.066(13) 0.030(11) -0.009(11) -0.045(12)
C63 0.066(14) 0.077(17) 0.139(24) 0.059(16) -0.033(15) -0.021(13)
C64 0.080(15) 0.061(14) 0.112(19) 0.042(13) -0.038(14) -0.033(12)
C65 0.051(11) 0.049(11) 0.058(11) 0.022(9) -0.001(9) -0.009(9)
C66 0.067(12) 0.032(9) 0.069(12) 0.009(8) -0.030(10) -0.009(8)
C67 0.067(12) 0.052(11) 0.062(12) 0.022(9) -0.025(10) -0.021(9)
C68 0.067(14) 0.064(15) 0.115(20) -0.003(14) -0.008(14) -0.006(12)
C69 0.122(22) 0.028(11) 0.126(22) -0.021(12) -0.054(18) 0.004(12)
C70 0.104(17) 0.031(10) 0.089(15) 0.017(9) -0.057(14) -0.015(10)
C71 0.070(13) 0.057(12) 0.070(13) 0.017(10) -0.033(11) -0.015(10)
C72 0.067(11) 0.021(8) 0.043(9) 0.026(6) -0.020(8) -0.018(7)
C73 0.136(23) 0.080(17) 0.089(17) -0.035(14) -0.069(17) 0.023(16)
C74 0.080(15) 0.081(16) 0.062(13) -0.024(12) 0.001(12) -0.030(12)
C75 0.082(14) 0.077(15) 0.077(15) -0.009(12) -0.030(12) -0.041(12)
C76 0.102(17) 0.066(13) 0.055(12) 0.022(10) -0.024(12) -0.042(12)
C77 0.084(15) 0.076(15) 0.057(12) -0.006(11) -0.008(11) -0.028(12)
C78 0.072(13) 0.072(14) 0.069(14) -0.015(11) -0.024(11) -0.009(11)
C79 0.117(18) 0.038(10) 0.035(10) -0.002(8) -0.020(11) -0.006(11)
C80 0.094(17) 0.103(19) 0.119(20) -0.069(17) -0.072(16) 0.038(15)
C81 0.092(18) 0.133(25) 0.106(20) -0.052(19) -0.070(17) 0.038(17)
C82 0.124(22) 0.090(19) 0.089(18) -0.034(15) -0.069(17) 0.048(16)
C83 0.100(18) 0.066(15) 0.089(17) -0.017(13) -0.054(15) 0.030(13)
C84 0.091(16) 0.097(18) 0.075(15) -0.044(14) -0.046(13) 0.019(14)
C85 0.082(15) 0.078(16) 0.100(18) -0.034(14) -0.049(14) 0.025(12)
C86 0.088(16) 0.106(20) 0.108(19) -0.068(17) -0.074(15) 0.046(15)
C87 0.115(20) 0.060(14) 0.079(16) 0.019(12) -0.037(15) 0.004(13)
C88 0.111(20) 0.051(13) 0.123(21) 0.059(14) -0.058(17) -0.039(13)
C89 0.086(18) 0.058(15) 0.179(30) 0.070(17) -0.040(19) -0.011(13)
C90 0.086(15) 0.046(11) 0.092(16) 0.005(11) -0.045(13) -0.020(11)
C91 0.119(20) 0.055(13) 0.074(15) -0.013(12) -0.038(15) 0.029(13)
C92 0.136(26) 0.083(19) 0.100(21) 0.023(16) -0.023(19) 0.037(18)
C93 0.096(16) 0.059(13) 0.106(18) -0.046(13) -0.078(15) 0.035(12)
O100 0.150(28) 0.016(11) 0.071(18) 0.018(11) -0.056(19) -0.013(14)
C101 0.081(28) 0.044(22) 0.111(35) 0.049(22) -0.044(26) -0.049(21)
O105 0.121(26) 0.215(37) 0.166(30) -0.022(27) -0.112(24) -0.016(24)
C106 0.111(29) 0.087(28) 0.136(32) 0.051(25) -0.097(26) -0.019(23)

loop_
_atom_site_label
_atom_site_type_symbol
_atom_site_fract_x
_atom_site_fract_y
_atom_site_fract_z
_atom_site_U_iso_or_equiv
_atom_site_thermal_displace_type
_atom_site_occupancy
_atom_site_calc_flag
_atom_site_refinement_flags
_atom_site_disorder_group
Pd1 Pd 1.38797(11) 1.32221(9) 0.81426(10) 0.0659(5) Uani 1 d . .
Pd2 Pd 1.30416(9) 1.20488(11) 0.80187(8) 0.0657(5) Uani 1 d D .
Pd3 Pd 1.49532(9) 1.20419(8) 0.70138(7) 0.0474(4) Uani 1 d . .
Pd4 Pd 1.31618(12) 1.34275(13) 0.69922(10) 0.0840(6) Uani 1 d . .
S1 S 1.4634(4) 1.3516(3) 0.6882(4) 0.084(2) Uani 1 d . .
S2 S 1.1895(4) 1.3095(5) 0.7711(3) 0.093(2) Uani 1 d . .
O1 O 1.1226(11) 1.3705(13) 0.8292(10) 0.110(7) Uani 1 d . .
O2 O 1.1414(12) 1.2738(15) 0.7339(11) 0.129(8) Uani 1 d . .
S3 S 1.4499(3) 1.1061(3) 0.7783(2) 0.0514(10) Uani 1 d . .
O3 O 1.4915(8) 1.0858(8) 0.8381(6) 0.058(3) Uani 1 d . .
O4 O 1.4549(10) 1.0309(9) 0.7428(7) 0.070(4) Uani 1 d . .
P1 P 1.4446(4) 1.4115(5) 0.8530(6) 0.119(3) Uani 1 d . .
P2 P 1.2204(5) 1.1080(6) 0.8215(3) 0.114(3) Uani 1 d D .
P3 P 1.6343(3) 1.1152(3) 0.6279(2) 0.0485(10) Uani 1 d . .
P4 P 1.2619(5) 1.4060(5) 0.6048(4) 0.095(2) Uani 1 d . .
C1 C 1.3169(15) 1.2795(14) 0.9189(14) 0.074(6) Uani 1 d DU .
N1 N 1.2878(16) 1.2626(11) 0.9784(12) 0.084(6) Uani 1 d . .
C2 C 1.2433(17) 1.2356(18) 1.0554(15) 0.063(5) Uani 0.50 d PDU 4
C3 C 1.2774(20) 1.1488(19) 1.0724(17) 0.063(5) Uani 0.50 d PDU 4
C4 C 1.2342(21) 1.1262(21) 1.1506(19) 0.065(6) Uani 0.50 d PDU 4
H4A H 1.2526(21) 1.0698(21) 1.1664(19) 0.078 Uiso 0.50 calc PR 4
C5 C 1.1654(21) 1.1858(20) 1.2039(19) 0.066(6) Uani 0.50 d PDU 4
H5A H 1.1370(21) 1.1689(20) 1.2548(19) 0.079 Uiso 0.50 calc PR 4
C6 C 1.1381(19) 1.2684(20) 1.1840(17) 0.070(6) Uani 0.50 d PDU 4
H6A H 1.0925(19) 1.3080(20) 1.2213(17) 0.083 Uiso 0.50 calc PR 4
C7 C 1.1780(17) 1.2944(17) 1.1075(14) 0.057(5) Uani 0.50 d PDU 4
C8 C 1.3487(20) 1.0874(19) 1.0164(19) 0.059(7) Uani 0.50 d PDU 4
H8A H 1.4113(20) 1.0943(19) 1.0070(19) 0.089 Uiso 0.50 d PR 4
H8B H 1.3368(20) 1.0954(19) 0.9686(19) 0.089 Uiso 0.50 d PR 4
H8C H 1.3466(20) 1.0311(19) 1.0362(19) 0.089 Uiso 0.50 d PR 4
C9 C 1.1460(21) 1.3825(19) 1.0863(20) 0.057(7) Uani 0.50 d PDU 4
H9A H 1.0989(21) 1.4160(19) 1.1303(20) 0.085 Uiso 0.50 d PR 4
H9B H 1.1179(21) 1.3840(19) 1.0480(20) 0.085 Uiso 0.50 d PR 4
H9C H 1.2006(21) 1.4055(19) 1.0644(20) 0.085 Uiso 0.50 d PR 4
C2' C 1.2606(22) 1.2460(14) 1.0546(16) 0.074(6) Uani 0.50 d PDU 5
C3' C 1.3338(25) 1.2024(16) 1.0835(17) 0.081(6) Uani 0.50 d PDU 5
C4' C 1.2962(27) 1.1850(19) 1.1624(20) 0.079(6) Uani 0.50 d PDU 5
H4'A H 1.3381(27) 1.1564(19) 1.1878(20) 0.095 Uiso 0.50 calc PR 5
C5' C 1.1973(26) 1.2095(19) 1.2043(19) 0.082(7) Uani 0.50 d PDU 5
H5'A H 1.1749(26) 1.1952(19) 1.2567(19) 0.099 Uiso 0.50 calc PR 5
C6' C 1.1328(25) 1.2528(18) 1.1720(18) 0.080(6) Uani 0.50 d PDU 5
H6'A H 1.0672(25) 1.2697(18) 1.2018(18) 0.096 Uiso 0.50 calc PR 5
C7' C 1.1651(21) 1.2718(17) 1.0944(16) 0.083(7) Uani 0.50 d PDU 5
C8' C 1.4338(25) 1.1790(21) 1.0348(23) 0.087(9) Uani 0.50 d PDU 5
H8'1 H 1.4581(25) 1.2280(21) 1.0169(23) 0.131 Uiso 0.50 d PR 5
H8'2 H 1.4414(25) 1.1481(21) 0.9911(23) 0.131 Uiso 0.50 d PR 5
H8'3 H 1.4693(25) 1.1428(21) 1.0645(23) 0.131 Uiso 0.50 d PR 5
C9' C 1.1023(28) 1.3165(21) 1.0525(24) 0.103(10) Uani 0.50 d PDU 5
H9'1 H 1.0352(28) 1.3273(21) 1.0849(24) 0.154 Uiso 0.50 d PR 5
H9'2 H 1.1163(28) 1.2793(21) 1.0109(24) 0.154 Uiso 0.50 d PR 5
H9'3 H 1.1161(28) 1.3694(21) 1.0314(24) 0.154 Uiso 0.50 d PR 5
C10 C 1.3712(18) 1.5199(16) 0.8568(17) 0.108(9) Uani 1 d U .
H10A H 1.4035(18) 1.5559(16) 0.8689(17) 0.130 Uiso 1 calc R .
H10B H 1.3702(18) 1.5357(16) 0.8052(17) 0.130 Uiso 1 calc R .
C11 C 1.2080(9) 1.5081(7) 0.8988(7) 0.056(5) Uani 1 d G .
H11A H 1.2276(9) 1.4722(7) 0.8569(7) 0.067 Uiso 1 calc R .
C12 C 1.1143(8) 1.5283(8) 0.9485(8) 0.075(6) Uani 1 d G .
H12A H 1.0699(10) 1.5062(12) 0.9407(13) 0.090 Uiso 1 calc R .
C13 C 1.0857(8) 1.5808(8) 1.0098(7) 0.075(7) Uani 1 d G .
H13A H 1.0216(9) 1.5946(12) 1.0438(10) 0.090 Uiso 1 calc R .
C14 C 1.1507(11) 1.6132(8) 1.0213(7) 0.084(7) Uani 1 d G .
H14A H 1.1311(16) 1.6491(12) 1.0631(9) 0.101 Uiso 1 calc R .
C15 C 1.2444(10) 1.5930(9) 0.9715(9) 0.104(8) Uani 1 d GU .
H15A H 1.2888(13) 1.6152(14) 0.9794(14) 0.125 Uiso 1 calc R .
C16 C 1.2730(7) 1.5405(8) 0.9103(8) 0.077(7) Uani 1 d G .
C17 C 1.5664(18) 1.4123(15) 0.7965(15) 0.126(11) Uani 1 d DU .
H17A H 1.6084(18) 1.3563(15) 0.8003(15) 0.151 Uiso 0.50 calc PR 1
H17B H 1.5722(18) 1.4213(15) 0.7426(15) 0.151 Uiso 0.50 calc PR 1
H17C H 1.5675(18) 1.4127(15) 0.7456(15) 0.151 Uiso 0.50 d PR 2
H17D H 1.6136(18) 1.3630(15) 0.8016(15) 0.151 Uiso 0.50 d PR 2
C18 C 1.5869(23) 1.5526(15) 0.7825(16) 0.070(12) Uani 0.50 d PGDU 1
H18A H 1.5550(23) 1.5643(15) 0.7474(16) 0.084 Uiso 0.50 calc PR 1
C19 C 1.6188(27) 1.6139(14) 0.8000(19) 0.086(14) Uani 0.50 d PGDU 1
H19A H 1.6087(38) 1.6675(16) 0.7769(27) 0.103 Uiso 0.50 calc PR 1
C20 C 1.6654(23) 1.5966(19) 0.8513(18) 0.064(12) Uani 0.50 d PGDU 1
H20A H 1.6872(30) 1.6385(23) 0.8633(23) 0.077 Uiso 0.50 calc PR 1
C21 C 1.6802(26) 1.5181(21) 0.8852(19) 0.096(20) Uani 0.50 d PGDU 1
H21A H 1.7121(37) 1.5064(29) 0.9203(27) 0.115 Uiso 0.50 calc PR 1
C22 C 1.6484(23) 1.4569(16) 0.8677(18) 0.080(14) Uani 0.50 d PGDU 1
H22A H 1.6585(34) 1.4032(18) 0.8909(25) 0.096 Uiso 0.50 calc PR 1
C23 C 1.6017(15) 1.4741(12) 0.8164(13) 0.157(41) Uani 0.50 d PGDU 1
C18' C 1.5643(28) 1.5619(17) 0.7705(23) 0.113(22) Uani 0.50 d PGDU 2
H18' H 1.5229(28) 1.5676(17) 0.7437(23) 0.136 Uiso 0.50 calc PR 2
C19' C 1.5927(34) 1.6303(16) 0.7781(28) 0.167(34) Uani 0.50 d PGDU 2
H19' H 1.5708(49) 1.6828(19) 0.7566(40) 0.200 Uiso 0.50 calc PR 2
C20' C 1.6533(26) 1.6221(18) 0.8173(23) 0.074(13) Uani 0.50 d PGDU 2
H20' H 1.6728(33) 1.6688(22) 0.8226(30) 0.088 Uiso 0.50 calc PR 2
C21' C 1.6855(26) 1.5454(22) 0.8489(25) 0.104(21) Uani 0.50 d PGD 2
H21' H 1.7269(38) 1.5397(30) 0.8757(36) 0.125 Uiso 0.50 calc PR 2
C22' C 1.6570(25) 1.4770(17) 0.8412(22) 0.155(32) Uani 0.50 d PGDU 2
H22' H 1.6790(39) 1.4246(21) 0.8628(33) 0.186 Uiso 0.50 calc PR 2
C23' C 1.5964(16) 1.4853(14) 0.8020(14) 0.096(20) Uani 0.50 d PGDU 2
C24 C 1.4496(16) 1.3875(13) 0.9506(14) 0.119(10) Uani 1 d DU .
H24A H 1.4610(16) 1.4359(13) 0.9671(14) 0.143 Uiso 0.70 calc PR 1
H24B H 1.3862(16) 1.3836(13) 0.9854(14) 0.143 Uiso 0.70 calc PR 1
H24C H 1.3957(16) 1.3691(13) 0.9831(14) 0.143 Uiso 0.30 d PR 2
H24D H 1.4488(16) 1.4369(13) 0.9722(14) 0.143 Uiso 0.30 d PR 2
C25 C 1.5733(16) 1.3193(13) 1.0026(13) 0.078(12) Uani 0.70 d PGDU 1
H25A H 1.5632(16) 1.3718(13) 1.0233(13) 0.094 Uiso 0.70 calc PR 1
C26 C 1.6416(16) 1.2499(16) 1.0135(15) 0.113(22) Uani 0.70 d PGD 1
H26A H 1.6781(23) 1.2550(21) 1.0417(21) 0.136 Uiso 0.70 calc PR 1
C27 C 1.6563(14) 1.1731(13) 0.9832(15) 0.125(18) Uani 0.70 d PGD 1
H27A H 1.7030(19) 1.1257(16) 0.9907(20) 0.150 Uiso 0.70 calc PR 1
C28 C 1.6028(14) 1.1656(9) 0.9420(13) 0.086(10) Uani 0.70 d PGD 1
H28A H 1.6129(21) 1.1131(9) 0.9213(18) 0.103 Uiso 0.70 calc PR 1
C29 C 1.5345(12) 1.2350(9) 0.9311(10) 0.054(6) Uani 0.70 d PGDU 1
H29A H 1.4979(17) 1.2299(12) 0.9030(14) 0.065 Uiso 0.70 calc PR 1
C30 C 1.5197(11) 1.3118(9) 0.9614(9) 0.069(8) Uani 0.70 d PGDU 1
C25' C 1.5648(42) 1.3033(39) 1.0059(27) 0.165(74) Uiso 0.30 d PGD 2
H25' H 1.5309(42) 1.3356(39) 1.0510(27) 0.198 Uiso 0.30 calc PR 2
C26' C 1.6454(50) 1.2384(47) 1.0008(37) 0.165(87) Uiso 0.30 d PGD 2
H26' H 1.6667(70) 1.2263(66) 1.0425(47) 0.198 Uiso 0.30 calc PR 2
C27' C 1.6949(34) 1.1911(33) 0.9348(37) 0.158(55) Uiso 0.30 d PGD 2
H27' H 1.7500(41) 1.1468(40) 0.9313(47) 0.190 Uiso 0.30 calc PR 2
C28' C 1.6638(25) 1.2088(24) 0.8739(29) 0.065(17) Uiso 0.30 d PGD 2
H28' H 1.6976(36) 1.1765(34) 0.8288(34) 0.078 Uiso 0.30 calc PR 2
C29' C 1.5831(24) 1.2737(22) 0.8790(20) 0.072(19) Uiso 0.30 d PGD 2
H29' H 1.5618(40) 1.2857(38) 0.8374(24) 0.087 Uiso 0.30 calc PR 2
C30' C 1.5336(19) 1.3209(16) 0.9450(18) 0.611(350) Uiso 0.30 d PGD 2
C31 C 1.2472(14) 1.0671(13) 0.7304(11) 0.118(10) Uani 1 d DU .
H31A H 1.2817(14) 1.1042(13) 0.6941(11) 0.142 Uiso 0.65 calc PR 1
H31B H 1.2953(14) 1.0130(13) 0.7281(11) 0.142 Uiso 0.65 calc PR 1
H31C H 1.3080(14) 1.0269(13) 0.7194(11) 0.142 Uiso 0.35 d PR 2
H31D H 1.2574(14) 1.1124(13) 0.6953(11) 0.142 Uiso 0.35 d PR 2
C32 C 1.1481(14) 0.9851(12) 0.7170(10) 0.052(7) Uani 0.65 d PGD 1
H32A H 1.1580(14) 0.9493(12) 0.7575(10) 0.063 Uiso 0.65 calc PR 1
C33 C 1.0923(15) 0.9718(14) 0.6803(13) 0.079(11) Uani 0.65 d PGD 1
H33A H 1.0640(22) 0.9269(18) 0.6958(18) 0.095 Uiso 0.65 calc PR 1
C34 C 1.0779(15) 1.0241(17) 0.6211(13) 0.088(13) Uani 0.65 d PGD 1
H34A H 1.0398(20) 1.0150(22) 0.5961(17) 0.105 Uiso 0.65 calc PR 1
C35 C 1.1194(18) 1.0898(15) 0.5985(12) 0.111(17) Uani 0.65 d PGD 1
H35A H 1.1095(26) 1.1255(19) 0.5580(15) 0.133 Uiso 0.65 calc PR 1
C36 C 1.1752(16) 1.1030(11) 0.6351(11) 0.126(21) Uani 0.65 d PGD 1
H36A H 1.2035(22) 1.1479(14) 0.6196(16) 0.152 Uiso 0.65 calc PR 1
C37 C 1.1896(10) 1.0507(11) 0.6943(9) 0.060(9) Uani 0.65 d PGD 1
C32' C 1.2030(22) 0.9427(15) 0.7239(19) 0.057(13) Uiso 0.35 d PGD 2
H32' H 1.2426(22) 0.9141(15) 0.7513(19) 0.068 Uiso 0.35 calc PR 2
C33' C 1.1543(28) 0.9001(18) 0.7014(24) 0.070(16) Uiso 0.35 d PGD 2
H33' H 1.1606(39) 0.8424(20) 0.7134(33) 0.084 Uiso 0.35 calc PR 2
C34' C 1.0964(28) 0.9418(26) 0.6614(25) 0.133(42) Uiso 0.35 d PGD 2
H34' H 1.0631(36) 0.9127(32) 0.6460(33) 0.160 Uiso 0.35 calc PR 2
C35' C 1.0871(31) 1.0261(26) 0.6439(28) 0.073(21) Uiso 0.35 d PGD 2
H35' H 1.0475(42) 1.0547(33) 0.6165(38) 0.088 Uiso 0.35 calc PR 2
C36' C 1.1358(26) 1.0687(19) 0.6664(23) 0.076(18) Uiso 0.35 d PGD 2
H36' H 1.1294(36) 1.1263(20) 0.6544(32) 0.091 Uiso 0.35 calc PR 2
C37' C 1.1937(15) 1.0270(15) 0.7064(13) 0.044(15) Uiso 0.35 d PGD 2
C38 C 1.2490(15) 1.0213(11) 0.8753(11) 0.101(8) Uani 1 d DU .
H38A H 1.3167(15) 1.0122(11) 0.8670(11) 0.121 Uiso 0.50 calc PR 1
H38B H 1.2134(15) 1.0390(11) 0.9290(11) 0.121 Uiso 0.50 calc PR 1
H38C H 1.3146(15) 0.9934(11) 0.8494(11) 0.121 Uiso 0.50 d PR 2
H38D H 1.2134(15) 0.9854(11) 0.8720(11) 0.121 Uiso 0.50 d PR 2
C39 C 1.3141(17) 0.8749(15) 0.8294(17) 0.091(14) Uani 0.50 d PGDU 1
H39A H 1.3744(17) 0.8846(15) 0.8034(17) 0.109 Uiso 0.50 calc PR 1
C40 C 1.3017(23) 0.7970(14) 0.8252(20) 0.163(30) Uani 0.50 d PGDU 1
H40A H 1.3535(28) 0.7536(17) 0.7964(28) 0.196 Uiso 0.50 calc PR 1
C41 C 1.2135(26) 0.7828(15) 0.8632(19) 0.076(12) Uani 0.50 d PGDU 1
H41A H 1.2050(34) 0.7296(17) 0.8603(25) 0.091 Uiso 0.50 calc PR 1
C42 C 1.1377(21) 0.8464(20) 0.9053(22) 0.245(53) Uani 0.50 d PGDU 1
H42A H 1.0774(25) 0.8367(27) 0.9313(31) 0.294 Uiso 0.50 calc PR 1
C43 C 1.1501(17) 0.9242(17) 0.9095(18) 0.101(16) Uani 0.50 d PGDU 1
H43A H 1.0983(19) 0.9677(21) 0.9383(26) 0.122 Uiso 0.50 calc PR 1
C44 C 1.2383(16) 0.9385(12) 0.8715(12) 0.098(15) Uani 0.50 d PGDU 1
C39' C 1.1417(18) 1.0313(23) 1.0095(14) 0.110(18) Uani 0.50 d PGDU 2
H39B H 1.0926(18) 1.0259(23) 0.9949(14) 0.132 Uiso 0.50 calc PR 2
C40' C 1.1257(25) 1.0398(27) 1.0858(13) 0.137(24) Uani 0.50 d PGDU 2
H40B H 1.0656(29) 1.0402(38) 1.1234(16) 0.164 Uiso 0.50 calc PR 2
C41' C 1.1976(32) 1.0477(23) 1.1072(13) 0.155(28) Uani 0.50 d PGDU 2
H41B H 1.1867(40) 1.0535(30) 1.1593(14) 0.186 Uiso 0.50 calc PR 2
C42' C 1.2856(28) 1.0471(23) 1.0522(18) 0.113(18) Uani 0.50 d PGDU 2
H42B H 1.3348(34) 1.0525(32) 1.0668(24) 0.135 Uiso 0.50 calc PR 2
C43' C 1.3016(19) 1.0386(18) 0.9759(16) 0.097(17) Uani 0.50 d PGD 2
H43B H 1.3617(19) 1.0382(28) 0.9383(20) 0.117 Uiso 0.50 calc PR 2
C44' C 1.2297(16) 1.0307(12) 0.9546(11) 0.086(15) Uani 0.50 d PGD 2
C45 C 1.0961(13) 1.1477(15) 0.8583(10) 0.137(12) Uani 1 d DU .
H45A H 1.0800(13) 1.1417(15) 0.9140(10) 0.165 Uiso 0.40 calc PR 1
H45B H 1.0857(13) 1.2085(15) 0.8480(10) 0.165 Uiso 0.40 calc PR 1
H45C H 1.0751(13) 1.1079(15) 0.8413(10) 0.165 Uiso 0.40 d PR 2
H45D H 1.0786(13) 1.1992(15) 0.8326(10) 0.165 Uiso 0.40 d PR 2
H45E H 1.0689(13) 1.1101(15) 0.8453(10) 0.165 Uiso 0.20 d PR 3
H45F H 1.0726(13) 1.2029(15) 0.8409(10) 0.165 Uiso 0.20 d PR 3
C46 C 0.9625(20) 1.1869(16) 0.8118(18) 0.107(22) Uiso 0.40 d PGD 1
H46A H 0.9734(20) 1.2401(16) 0.7965(18) 0.128 Uiso 0.40 calc PR 1
C47 C 0.8904(21) 1.1663(22) 0.7994(21) 0.070(14) Uiso 0.40 d PGD 1
H47A H 0.8521(29) 1.2055(27) 0.7757(29) 0.083 Uiso 0.40 calc PR 1
C48 C 0.8744(20) 1.0885(24) 0.8217(20) 0.139(31) Uiso 0.40 d PGD 1
H48A H 0.8252(24) 1.0744(30) 0.8132(26) 0.167 Uiso 0.40 calc PR 1
C49 C 0.9304(23) 1.0312(19) 0.8563(21) 0.073(14) Uiso 0.40 d PGD 1
H49A H 0.9195(32) 0.9780(22) 0.8716(29) 0.088 Uiso 0.40 calc PR 1
C50 C 1.0025(19) 1.0517(15) 0.8687(17) 0.070(14) Uiso 0.40 d PGD 1
H50A H 1.0408(26) 1.0125(18) 0.8925(24) 0.084 Uiso 0.40 calc PR 1
C51 C 1.0185(13) 1.1296(15) 0.8465(12) 0.081(16) Uiso 0.40 d PGD 1
C46' C 1.0672(15) 1.1917(17) 0.9846(11) 0.020(7) Uiso 0.40 d PGD 2
H46B H 1.1277(15) 1.2020(17) 0.9651(11) 0.023 Uiso 0.40 calc PR 2
C47' C 1.0108(20) 1.2067(21) 1.0608(11) 0.067(17) Uiso 0.40 d PGD 2
H47B H 1.0326(27) 1.2274(30) 1.0933(14) 0.080 Uiso 0.40 calc PR 2
C48' C 0.9223(19) 1.1916(21) 1.0894(10) 0.099(20) Uiso 0.40 d PGD 2
H48B H 0.8837(24) 1.2019(28) 1.1415(11) 0.119 Uiso 0.40 calc PR 2
C49' C 0.8903(15) 1.1614(23) 1.0418(14) 0.079(15) Uiso 0.40 d PGD 2
H49B H 0.8299(19) 1.1510(32) 1.0614(19) 0.094 Uiso 0.40 calc PR 2
C50' C 0.9468(15) 1.1463(19) 0.9656(13) 0.059(12) Uiso 0.40 d PGD 2
H50B H 0.9250(20) 1.1256(27) 0.9331(17) 0.071 Uiso 0.40 calc PR 2
C51' C 1.0353(12) 1.1614(12) 0.9370(9) 0.063(12) Uiso 0.40 d PGD 2
C46" C 1.0752(56) 1.0699(24) 0.9800(19) 0.158(73) Uiso 0.20 d PGD 3
H46C H 1.0885(56) 1.0198(24) 0.9541(19) 0.190 Uiso 0.20 calc PR 3
C47" C 1.0553(65) 1.0683(34) 1.0579(20) 0.106(43) Uiso 0.20 d PGD 3
H47C H 1.0551(95) 1.0171(39) 1.0853(28) 0.128 Uiso 0.20 calc PR 3
C48" C 1.0357(44) 1.1417(38) 1.0958(13) 0.071(28) Uiso 0.20 d PGD 3
H48C H 1.0222(55) 1.1406(48) 1.1491(14) 0.086 Uiso 0.20 calc PR 3
C49" C 1.0360(45) 1.2166(32) 1.0558(17) 0.026(15) Uiso 0.20 d PGD 3
H49C H 1.0227(69) 1.2667(37) 1.0818(25) 0.032 Uiso 0.20 calc PR 3
C50" C 1.0559(41) 1.2182(22) 0.9779(17) 0.099(50) Uiso 0.20 d PGD 3
H50C H 1.0561(68) 1.2694(22) 0.9506(24) 0.119 Uiso 0.20 calc PR 3
C51" C 1.0754(21) 1.1449(20) 0.9400(12) 0.171(83) Uiso 0.20 d PGD 3
C52 C 1.6174(13) 1.0415(10) 0.5743(10) 0.052(4) Uani 1 d . .
H52A H 1.6804(13) 1.0054(10) 0.5443(10) 0.062 Uiso 1 calc R .
H52B H 1.5820(13) 1.0051(10) 0.6108(10) 0.062 Uiso 1 calc R .
C53 C 1.4670(8) 1.1018(8) 0.5471(6) 0.058(5) Uani 1 d G .
H53A H 1.4320(8) 1.0964(8) 0.5996(6) 0.070 Uiso 1 calc R .
C54 C 1.4199(9) 1.1316(9) 0.4966(9) 0.085(7) Uani 1 d G .
H54A H 1.3527(9) 1.1465(14) 0.5147(13) 0.102 Uiso 1 calc R .
C55 C 1.4712(13) 1.1394(9) 0.4198(8) 0.103(10) Uani 1 d G .
H55A H 1.4390(17) 1.1598(14) 0.3853(11) 0.123 Uiso 1 calc R .
C56 C 1.5695(13) 1.1175(10) 0.3934(5) 0.107(10) Uani 1 d G .
H56A H 1.6045(17) 1.1229(14) 0.3409(5) 0.128 Uiso 1 calc R .
C57 C 1.6166(9) 1.0878(9) 0.4439(6) 0.084(8) Uani 1 d G .
H57A H 1.6839(9) 1.0728(13) 0.4259(9) 0.101 Uiso 1 calc R .
C58 C 1.5654(8) 1.0799(8) 0.5207(5) 0.055(5) Uani 1 d G .
C59 C 1.7256(13) 1.1551(11) 0.5543(11) 0.058(5) Uani 1 d . .
H59A H 1.7805(13) 1.1068(11) 0.5315(11) 0.070 Uiso 1 calc R .
H59B H 1.7006(13) 1.1807(11) 0.5139(11) 0.070 Uiso 1 calc R .
C60 C 1.7088(8) 1.3014(8) 0.5861(10) 0.099(9) Uani 1 d G .
H60A H 1.6504(8) 1.3187(8) 0.5782(10) 0.118 Uiso 1 calc R .
C61 C 1.7422(10) 1.3596(6) 0.6068(10) 0.100(9) Uani 1 d G .
H61A H 1.7065(13) 1.4166(7) 0.6129(14) 0.120 Uiso 1 calc R .
C62 C 1.8277(11) 1.3342(8) 0.6184(8) 0.075(6) Uani 1 d G .
H62A H 1.8505(15) 1.3740(11) 0.6325(12) 0.090 Uiso 1 calc R .
C63 C 1.8800(9) 1.2507(9) 0.6095(9) 0.100(9) Uani 1 d G .
H63A H 1.9384(11) 1.2334(13) 0.6174(14) 0.120 Uiso 1 calc R .
C64 C 1.8466(9) 1.1925(6) 0.5888(9) 0.084(7) Uani 1 d G .
H64A H 1.8823(12) 1.1355(7) 0.5827(13) 0.101 Uiso 1 calc R .
C65 C 1.7611(9) 1.2179(7) 0.5772(8) 0.061(5) Uani 1 d G .
C66 C 1.6960(13) 1.0457(10) 0.6873(11) 0.056(5) Uani 1 d . .
H66A H 1.7250(13) 1.0790(10) 0.7065(11) 0.068 Uiso 1 calc R .
H66B H 1.6479(13) 1.0280(10) 0.7320(11) 0.068 Uiso 1 calc R .
C67 C 1.8677(8) 0.9658(6) 0.6192(7) 0.060(5) Uani 1 d G .
H67A H 1.8866(8) 1.0137(6) 0.6218(7) 0.073 Uiso 1 calc R .
C68 C 1.9352(7) 0.8933(8) 0.5847(9) 0.092(8) Uani 1 d G .
H68A H 2.0003(7) 0.8918(12) 0.5637(12) 0.111 Uiso 1 calc R .
C69 C 1.9074(10) 0.8231(7) 0.5809(9) 0.093(8) Uani 1 d G .
H69A H 1.9536(12) 0.7736(8) 0.5573(12) 0.112 Uiso 1 calc R .
C70 C 1.8121(11) 0.8254(6) 0.6115(8) 0.070(6) Uani 1 d G .
H70A H 1.7932(14) 0.7774(7) 0.6089(12) 0.084 Uiso 1 calc R .
C71 C 1.7446(7) 0.8978(7) 0.6460(7) 0.065(5) Uani 1 d G .
H71A H 1.6795(8) 0.8994(10) 0.6670(11) 0.079 Uiso 1 calc R .
C72 C 1.7724(7) 0.9680(5) 0.6498(6) 0.044(4) Uani 1 d G .
C73 C 1.2449(21) 1.3262(16) 0.5544(15) 0.102(10) Uani 1 d . .
H73A H 1.3082(21) 1.2901(16) 0.5250(15) 0.123 Uiso 1 calc R .
H73B H 1.2111(21) 1.2905(16) 0.5932(15) 0.123 Uiso 1 calc R .
C74 C 1.0952(10) 1.3654(9) 0.5235(6) 0.078(7) Uani 1 d G .
H74A H 1.0618(10) 1.3486(9) 0.5732(6) 0.094 Uiso 1 calc R .
C75 C 1.0479(8) 1.3975(9) 0.4735(8) 0.073(6) Uani 1 d G .
H75A H 0.9821(8) 1.4025(13) 0.4891(11) 0.088 Uiso 1 calc R .
C76 C 1.0967(10) 1.4221(9) 0.4007(7) 0.073(6) Uani 1 d G .
H76A H 1.0644(13) 1.4440(12) 0.3665(10) 0.087 Uiso 1 calc R .
C77 C 1.1929(10) 1.4146(9) 0.3779(6) 0.076(6) Uani 1 d G .
H77A H 1.2263(13) 1.4315(13) 0.3281(7) 0.091 Uiso 1 calc R .
C78 C 1.2403(7) 1.3826(9) 0.4279(7) 0.073(6) Uani 1 d G .
H78A H 1.3060(8) 1.3775(13) 0.4123(11) 0.087 Uiso 1 calc R .
C79 C 1.1914(10) 1.3580(8) 0.5007(7) 0.069(6) Uani 1 d G .
C80 C 1.1448(18) 1.4815(16) 0.6357(16) 0.104(10) Uani 1 d . .
H80A H 1.1223(18) 1.4922(16) 0.5924(16) 0.125 Uiso 1 calc R .
H80B H 1.1008(18) 1.4553(16) 0.6767(16) 0.125 Uiso 1 calc R .
C81 C 1.1348(12) 1.6331(11) 0.6167(7) 0.111(11) Uani 1 d G .
H81A H 1.1374(12) 1.6291(11) 0.5664(7) 0.133 Uiso 1 calc R .
C82 C 1.1281(12) 1.7094(9) 0.6436(8) 0.107(10) Uani 1 d G .
H82A H 1.1261(17) 1.7574(11) 0.6117(11) 0.128 Uiso 1 calc R .
C83 C 1.1244(11) 1.7153(7) 0.7172(9) 0.090(8) Uani 1 d G .
H83A H 1.1199(17) 1.7675(8) 0.7355(12) 0.108 Uiso 1 calc R .
C84 C 1.1275(11) 1.6450(9) 0.7639(7) 0.089(8) Uani 1 d G .
H84A H 1.1249(17) 1.6491(13) 0.8142(7) 0.107 Uiso 1 calc R .
C85 C 1.1342(11) 1.5688(8) 0.7370(8) 0.090(8) Uani 1 d G .
H85A H 1.1362(16) 1.5207(9) 0.7689(11) 0.107 Uiso 1 calc R .
C86 C 1.1379(11) 1.5628(9) 0.6634(9) 0.100(10) Uani 1 d G .
C87 C 1.3277(18) 1.4704(14) 0.5333(14) 0.092(8) Uani 1 d . .
H87A H 1.2902(18) 1.4969(14) 0.5010(14) 0.111 Uiso 1 calc R .
H87B H 1.3312(18) 1.5158(14) 0.5602(14) 0.111 Uiso 1 calc R .
C88 C 1.4729(11) 1.4742(6) 0.4198(10) 0.092(8) Uani 1 d G .
H88A H 1.4393(11) 1.5296(6) 0.4119(10) 0.110 Uiso 1 calc R .
C89 C 1.5653(11) 1.4405(8) 0.3709(9) 0.118(12) Uani 1 d G .
H89A H 1.5948(15) 1.4728(12) 0.3297(13) 0.142 Uiso 1 calc R .
C90 C 1.6145(8) 1.3593(9) 0.3824(8) 0.071(6) Uani 1 d G .
H90A H 1.6776(9) 1.3363(12) 0.3490(11) 0.085 Uiso 1 calc R .
C91 C 1.5713(10) 1.3120(7) 0.4427(9) 0.093(8) Uani 1 d G .
H91A H 1.6049(14) 1.2565(8) 0.4505(12) 0.111 Uiso 1 calc R .
C92 C 1.4789(11) 1.3457(8) 0.4915(8) 0.130(13) Uani 1 d G .
H92A H 1.4494(14) 1.3133(12) 0.5328(10) 0.156 Uiso 1 calc R .
C93 C 1.4297(9) 1.4268(8) 0.4801(8) 0.084(8) Uani 1 d G .
O100 O 1.4852(24) 1.1277(13) 1.2221(15) 0.078(9) Uani 0.50 d P 1
H100 H 1.5348(24) 1.1425(13) 1.2114(15) 0.117 Uiso 0.50 d PR 1
C101 C 1.4606(30) 1.1307(23) 1.1590(26) 0.072(13) Uani 0.50 d P 1
H10C H 1.3994(30) 1.1189(23) 1.1726(26) 0.109 Uiso 0.50 d PR 1
H10D H 1.5097(30) 1.0896(23) 1.1217(26) 0.109 Uiso 0.50 d PR 1
H10E H 1.4568(30) 1.1870(23) 1.1371(26) 0.109 Uiso 0.50 d PR 1
O105 O 0.9685(31) 1.3177(37) 0.7239(28) 0.154(18) Uani 0.50 d PU .
H105 H 1.0228(31) 1.2915(37) 0.7236(28) 0.231 Uiso 0.50 d PR .
C106 C 0.9549(40) 1.3975(33) 0.7255(34) 0.102(17) Uani 0.50 d PU .
H10F H 0.9380(40) 1.4204(33) 0.6812(34) 0.152 Uiso 0.50 d PR .
H10G H 1.0153(40) 1.4069(33) 0.7197(34) 0.152 Uiso 0.50 d PR .
H10H H 0.9054(40) 1.4254(33) 0.7717(34) 0.152 Uiso 0.50 d PR .

loop_
_atom_type_symbol
_atom_type_description
_atom_type_scat_dispersion_real
_atom_type_scat_dispersion_imag
_atom_type_scat_source
C C 0.0181 0.0091 'International Tables Vol C Tables 4.2.6.8 and 6.1.1.4'
H H 0.0000 0.0000 'International Tables Vol C Tables 4.2.6.8 and 6.1.1.4'
N N 0.0311 0.0180 'International Tables Vol C Tables 4.2.6.8 and 6.1.1.4'
O O 0.0492 0.0322 'International Tables Vol C Tables 4.2.6.8 and 6.1.1.4'
P P 0.2955 0.4335 'International Tables Vol C Tables 4.2.6.8 and 6.1.1.4'
S S 0.3331 0.5567 'International Tables Vol C Tables 4.2.6.8 and 6.1.1.4'
Pd Pd 0.1215 3.9337 'International Tables Vol C Tables 4.2.6.8 and 6.1.1.4'

loop_
_geom_angle_atom_site_label_1
_geom_angle_atom_site_label_2
_geom_angle_atom_site_label_3
_geom_angle
_geom_angle_site_symmetry_1
_geom_angle_site_symmetry_3
_geom_angle_publ_flag
C1 Pd1 P1 98.3(6) . . ?
C1 Pd1 S1 170.0(5) . . ?
P1 Pd1 S1 91.5(3) . . ?
C1 Pd1 Pd2 68.7(5) . . ?
P1 Pd1 Pd2 166.9(3) . . ?
S1 Pd1 Pd2 101.5(2) . . ?
C1 Pd1 Pd3 116.9(6) . . ?
P1 Pd1 Pd3 124.7(2) . . ?
S1 Pd1 Pd3 54.92(14) . . ?
Pd2 Pd1 Pd3 63.65(5) . . ?
C1 Pd1 Pd4 120.1(5) . . ?
P1 Pd1 Pd4 128.8(3) . . ?
S1 Pd1 Pd4 53.3(2) . . ?
Pd2 Pd1 Pd4 62.13(7) . . ?
Pd3 Pd1 Pd4 68.21(5) . . ?
P2 Pd2 S2 92.6(3) . . ?
P2 Pd2 S3 94.8(3) . . ?
S2 Pd2 S3 155.9(2) . . ?
P2 Pd2 Pd1 166.85(15) . . ?
S2 Pd2 Pd1 90.2(2) . . ?
S3 Pd2 Pd1 87.80(12) . . ?
P2 Pd2 Pd4 130.5(2) . . ?
S2 Pd2 Pd4 47.9(2) . . ?
S3 Pd2 Pd4 112.12(12) . . ?
Pd1 Pd2 Pd4 59.16(6) . . ?
P2 Pd2 Pd3 131.5(2) . . ?
S2 Pd2 Pd3 112.5(2) . . ?
S3 Pd2 Pd3 47.38(11) . . ?
Pd1 Pd2 Pd3 58.34(5) . . ?
Pd4 Pd2 Pd3 65.16(5) . . ?
S3 Pd3 P3 93.8(2) . . ?
S3 Pd3 S1 142.5(2) . . ?
P3 Pd3 S1 122.3(2) . . ?
S3 Pd3 Pd1 90.71(12) . . ?
P3 Pd3 Pd1 153.43(14) . . ?
S1 Pd3 Pd1 52.7(2) . . ?
S3 Pd3 Pd2 52.03(13) . . ?
P3 Pd3 Pd2 140.91(13) . . ?
S1 Pd3 Pd2 95.6(2) . . ?
Pd1 Pd3 Pd2 58.01(5) . . ?
S3 Pd3 Pd4 108.11(13) . . ?
P3 Pd3 Pd4 144.77(13) . . ?
S1 Pd3 Pd4 47.8(2) . . ?
Pd1 Pd3 Pd4 55.94(5) . . ?
Pd2 Pd3 Pd4 56.48(6) . . ?
S2 Pd4 P4 97.0(3) . . ?
S2 Pd4 S1 146.2(2) . . ?
P4 Pd4 S1 116.3(3) . . ?
S2 Pd4 Pd1 93.5(2) . . ?
P4 Pd4 Pd1 159.7(2) . . ?
S1 Pd4 Pd1 53.1(2) . . ?
S2 Pd4 Pd2 53.1(2) . . ?
P4 Pd4 Pd2 140.4(2) . . ?
S1 Pd4 Pd2 98.6(2) . . ?
Pd1 Pd4 Pd2 58.70(6) . . ?
S2 Pd4 Pd3 110.9(2) . . ?
P4 Pd4 Pd3 134.0(2) . . ?
S1 Pd4 Pd3 49.40(13) . . ?
Pd1 Pd4 Pd3 55.84(5) . . ?
Pd2 Pd4 Pd3 58.36(5) . . ?
Pd1 S1 Pd4 73.6(2) . . ?
Pd1 S1 Pd3 72.4(2) . . ?
Pd4 S1 Pd3 82.8(2) . . ?
O1 S2 O2 112.2(10) . . ?
O1 S2 Pd4 115.4(9) . . ?
O2 S2 Pd4 117.5(9) . . ?
O1 S2 Pd2 118.3(8) . . ?
O2 S2 Pd2 110.8(9) . . ?
Pd4 S2 Pd2 79.0(2) . . ?
O4 S3 O3 112.0(8) . . ?
O4 S3 Pd3 116.2(5) . . ?
O3 S3 Pd3 113.5(5) . . ?
O4 S3 Pd2 111.7(6) . . ?
O3 S3 Pd2 119.7(5) . . ?
Pd3 S3 Pd2 80.6(2) . . ?
C17 P1 C10 106.7(12) . . ?
C17 P1 C24 101.8(12) . . ?
C10 P1 C24 105.7(12) . . ?
C17 P1 Pd1 116.0(7) . . ?
C10 P1 Pd1 112.1(10) . . ?
C24 P1 Pd1 113.5(8) . . ?
C38 P2 C45 106.9(10) . . ?
C38 P2 C31 104.7(9) . . ?
C45 P2 C31 104.9(8) . . ?
C38 P2 Pd2 116.7(7) . . ?
C45 P2 Pd2 115.6(8) . . ?
C31 P2 Pd2 106.8(7) . . ?
C59 P3 C52 101.6(9) . . ?
C59 P3 C66 104.9(9) . . ?
C52 P3 C66 102.8(8) . . ?
C59 P3 Pd3 121.1(6) . . ?
C52 P3 Pd3 113.3(6) . . ?
C66 P3 Pd3 111.3(6) . . ?
C80 P4 C87 98.9(13) . . ?
C80 P4 C73 102.4(11) . . ?
C87 P4 C73 108.3(13) . . ?
C80 P4 Pd4 116.2(9) . . ?
C87 P4 Pd4 119.6(9) . . ?
C73 P4 Pd4 109.7(8) . . ?
N1 C1 Pd1 168.0(18) . . ?
C1 N1 C2' 171.8(26) . . ?
C1 N1 C2 173.8(23) . . ?
C7 C2 C3 124.9(27) . . ?
C7 C2 N1 118.5(24) . . ?
C3 C2 N1 116.5(24) . . ?
C2 C3 C4 114.2(28) . . ?
C2 C3 C8 124.0(25) . . ?
C4 C3 C8 121.8(26) . . ?
C5 C4 C3 121.2(30) . . ?
C6 C5 C4 121.4(30) . . ?
C5 C6 C7 120.0(29) . . ?
C2 C7 C6 118.3(26) . . ?
C2 C7 C9 122.1(25) . . ?
C6 C7 C9 119.6(25) . . ?
N1 C2' C7' 115.3(25) . . ?
N1 C2' C3' 117.2(25) . . ?
C7' C2' C3' 127.6(28) . . ?
C4' C3' C2' 111.8(29) . . ?
C4' C3' C8' 126.1(29) . . ?
C2' C3' C8' 122.1(26) . . ?
C5' C4' C3' 121.5(31) . . ?
C6' C5' C4' 122.5(31) . . ?
C5' C6' C7' 119.0(29) . . ?
C2' C7' C6' 117.7(27) . . ?
C2' C7' C9' 118.3(26) . . ?
C6' C7' C9' 124.1(28) . . ?
C16 C10 P1 118.4(17) . . ?
C12 C11 C16 120.0 . . ?
C13 C12 C11 120.0 . . ?
C12 C13 C14 120.0 . . ?
C15 C14 C13 120.0 . . ?
C14 C15 C16 120.0 . . ?
C15 C16 C11 120.0 . . ?
C15 C16 C10 120.4(14) . . ?
C11 C16 C10 119.5(14) . . ?
C23 C17 P1 117.0(13) . . ?
C23' C17 P1 118.1(14) . . ?
C19 C18 C23 120.0 . . ?
C20 C19 C18 120.0 . . ?
C19 C20 C21 120.0 . . ?
C22 C21 C20 120.0 . . ?
C21 C22 C23 120.0 . . ?
C22 C23 C18 120.0 . . ?
C22 C23 C17 122.2(11) . . ?
C18 C23 C17 117.8(11) . . ?
C19' C18' C23' 120.0 . . ?
C20' C19' C18' 120.0 . . ?
C19' C20' C21' 120.0 . . ?
C22' C21' C20' 120.0 . . ?
C21' C22' C23' 120.0 . . ?
C22' C23' C18' 120.0 . . ?
C22' C23' C17 118.4(12) . . ?
C18' C23' C17 121.5(12) . . ?
C30' C24 P1 108.7(14) . . ?
C30 C24 P1 118.6(12) . . ?
C26 C25 C30 120.0 . . ?
C27 C26 C25 120.0 . . ?
C26 C27 C28 120.0 . . ?
C27 C28 C29 120.0 . . ?
C30 C29 C28 120.0 . . ?
C29 C30 C25 120.0 . . ?
C29 C30 C24 122.2(10) . . ?
C25 C30 C24 117.7(10) . . ?
C26' C25' C30' 120.0 . . ?
C27' C26' C25' 120.0 . . ?
C26' C27' C28' 120.0 . . ?
C29' C28' C27' 120.0 . . ?
C30' C29' C28' 120.0 . . ?
C29' C30' C25' 120.0 . . ?
C29' C30' C24 120.0(12) . . ?
C25' C30' C24 120.0(12) . . ?
C37 C31 P2 132.7(12) . . ?
C37' C31 P2 129.1(13) . . ?
C33 C32 C37 120.0 . . ?
C32 C33 C34 120.0 . . ?
C35 C34 C33 120.0 . . ?
C34 C35 C36 120.0 . . ?
C35 C36 C37 120.0 . . ?
C36 C37 C32 120.0 . . ?
C36 C37 C31 117.9(11) . . ?
C32 C37 C31 122.1(11) . . ?
C33' C32' C37' 120.0 . . ?
C34' C33' C32' 120.0 . . ?
C33' C34' C35' 120.0 . . ?
C34' C35' C36' 120.0 . . ?
C37' C36' C35' 120.0 . . ?
C36' C37' C32' 120.0 . . ?
C36' C37' C31 122.8(11) . . ?
C32' C37' C31 117.2(11) . . ?
C44' C38 P2 119.8(11) . . ?
C44 C38 P2 127.1(12) . . ?
C40 C39 C44 120.0 . . ?
C39 C40 C41 120.0 . . ?
C42 C41 C40 120.0 . . ?
C41 C42 C43 120.0 . . ?
C44 C43 C42 120.0 . . ?
C43 C44 C39 120.0 . . ?
C43 C44 C38 119.0(11) . . ?
C39 C44 C38 121.0(11) . . ?
C40' C39' C44' 120.0 . . ?
C41' C40' C39' 120.0 . . ?
C40' C41' C42' 120.0 . . ?
C43' C42' C41' 120.0 . . ?
C42' C43' C44' 120.0 . . ?
C43' C44' C39' 120.0 . . ?
C43' C44' C38 118.5(11) . . ?
C39' C44' C38 121.5(11) . . ?
C51' C45 P2 127.4(12) . . ?
C51 C45 P2 134.9(12) . . ?
C51" C45 P2 102.1(13) . . ?
C47 C46 C51 120.0 . . ?
C48 C47 C46 120.0 . . ?
C47 C48 C49 120.0 . . ?
C48 C49 C50 120.0 . . ?
C51 C50 C49 120.0 . . ?
C50 C51 C46 120.0 . . ?
C50 C51 C45 118.3(11) . . ?
C46 C51 C45 121.6(11) . . ?
C47' C46' C51' 120.0 . . ?
C48' C47' C46' 120.0 . . ?
C47' C48' C49' 120.0 . . ?
C48' C49' C50' 120.0 . . ?
C51' C50' C49' 120.0 . . ?
C50' C51' C46' 120.0 . . ?
C50' C51' C45 122.2(10) . . ?
C46' C51' C45 117.8(10) . . ?
C47" C46" C51" 120.0 . . ?
C48" C47" C46" 120.0 . . ?
C49" C48" C47" 120.0 . . ?
C48" C49" C50" 120.0 . . ?
C51" C50" C49" 120.0 . . ?
C50" C51" C46" 120.0 . . ?
C50" C51" C45 119.3(12) . . ?
C46" C51" C45 120.7(12) . . ?
C58 C52 P3 115.8(11) . . ?
C54 C53 C58 120.0 . . ?
C53 C54 C55 120.0 . . ?
C56 C55 C54 120.0 . . ?
C55 C56 C57 120.0 . . ?
C56 C57 C58 120.0 . . ?
C57 C58 C53 120.0 . . ?
C57 C58 C52 119.6(10) . . ?
C53 C58 C52 120.3(10) . . ?
C65 C59 P3 117.9(13) . . ?
C61 C60 C65 120.0 . . ?
C62 C61 C60 120.0 . . ?
C61 C62 C63 120.0 . . ?
C64 C63 C62 120.0 . . ?
C65 C64 C63 120.0 . . ?
C64 C65 C60 120.0 . . ?
C64 C65 C59 119.9(11) . . ?
C60 C65 C59 120.1(11) . . ?
C72 C66 P3 117.1(12) . . ?
C68 C67 C72 120.0 . . ?
C69 C68 C67 120.0 . . ?
C68 C69 C70 120.0 . . ?
C69 C70 C71 120.0 . . ?
C72 C71 C70 120.0 . . ?
C71 C72 C67 120.0 . . ?
C71 C72 C66 118.0(10) . . ?
C67 C72 C66 122.0(10) . . ?
C79 C73 P4 117.2(16) . . ?
C75 C74 C79 120.0 . . ?
C74 C75 C76 120.0 . . ?
C75 C76 C77 120.0 . . ?
C76 C77 C78 120.0 . . ?
C79 C78 C77 120.0 . . ?
C78 C79 C74 120.0 . . ?
C78 C79 C73 118.3(16) . . ?
C74 C79 C73 121.6(15) . . ?
C86 C80 P4 116.9(17) . . ?
C82 C81 C86 120.0 . . ?
C83 C82 C81 120.0 . . ?
C84 C83 C82 120.0 . . ?
C83 C84 C85 120.0 . . ?
C86 C85 C84 120.0 . . ?
C85 C86 C81 120.0 . . ?
C85 C86 C80 119.4(16) . . ?
C81 C86 C80 120.6(16) . . ?
C93 C87 P4 117.9(14) . . ?
C89 C88 C93 120.0 . . ?
C90 C89 C88 120.0 . . ?
C89 C90 C91 120.0 . . ?
C92 C91 C90 120.0 . . ?
C93 C92 C91 120.0 . . ?
C92 C93 C88 120.0 . . ?
C92 C93 C87 123.4(12) . . ?
C88 C93 C87 116.6(12) . . ?

loop_
_geom_bond_atom_site_label_1
_geom_bond_atom_site_label_2
_geom_bond_distance
_geom_bond_site_symmetry_2
_geom_bond_publ_flag
Pd1 C1 2.05(3) . ?
Pd1 P1 2.264(6) . ?
Pd1 S1 2.306(7) . ?
Pd1 Pd2 2.752(2) . ?
Pd1 Pd3 2.762(2) . ?
Pd1 Pd4 2.766(2) . ?
Pd2 P2 2.303(7) . ?
Pd2 S2 2.321(7) . ?
Pd2 S3 2.324(5) . ?
Pd2 Pd4 2.847(3) . ?
Pd2 Pd3 2.908(2) . ?
Pd3 S3 2.169(5) . ?
Pd3 P3 2.289(5) . ?
Pd3 S1 2.372(5) . ?
Pd3 Pd4 3.100(2) . ?
Pd4 S2 2.152(7) . ?
Pd4 P4 2.293(7) . ?
Pd4 S1 2.313(7) . ?
S2 O1 1.456(15) . ?
S2 O2 1.49(2) . ?
S3 O4 1.465(13) . ?
S3 O3 1.476(13) . ?
P1 C17 1.83(2) . ?
P1 C10 1.84(3) . ?
P1 C24 1.88(3) . ?
P2 C38 1.73(2) . ?
P2 C45 1.76(2) . ?
P2 C31 1.79(2) . ?
P3 C59 1.82(2) . ?
P3 C52 1.82(2) . ?
P3 C66 1.85(2) . ?
P4 C80 1.83(2) . ?
P4 C87 1.83(3) . ?
P4 C73 1.87(2) . ?
C1 N1 1.09(3) . ?
N1 C2' 1.36(3) . ?
N1 C2 1.45(3) . ?
C2 C7 1.37(3) . ?
C2 C3 1.44(4) . ?
C3 C4 1.44(4) . ?
C3 C8 1.46(4) . ?
C4 C5 1.40(4) . ?
C5 C6 1.37(4) . ?
C6 C7 1.42(3) . ?
C7 C9 1.47(4) . ?
C2' C7' 1.37(4) . ?
C2' C3' 1.44(4) . ?
C3' C4' 1.42(4) . ?
C3' C8' 1.46(4) . ?
C4' C5' 1.42(4) . ?
C5' C6' 1.37(4) . ?
C6' C7' 1.40(3) . ?
C7' C9' 1.48(4) . ?
C10 C16 1.46(2) . ?
C11 C12 1.39 . ?
C11 C16 1.39 . ?
C12 C13 1.39 . ?
C13 C14 1.39 . ?
C14 C15 1.39 . ?
C15 C16 1.39 . ?
C17 C23 1.45(2) . ?
C17 C23' 1.46(2) . ?
C18 C19 1.39 . ?
C18 C23 1.39 . ?
C19 C20 1.39 . ?
C20 C21 1.39 . ?
C21 C22 1.39 . ?
C22 C23 1.39 . ?
C18' C19' 1.39 . ?
C18' C23' 1.39 . ?
C19' C20' 1.39 . ?
C20' C21' 1.39 . ?
C21' C22' 1.39 . ?
C22' C23' 1.39 . ?
C24 C30' 1.44(2) . ?
C24 C30 1.47(2) . ?
C25 C26 1.39 . ?
C25 C30 1.39 . ?
C26 C27 1.39 . ?
C27 C28 1.39 . ?
C28 C29 1.39 . ?
C29 C30 1.39 . ?
C25' C26' 1.39 . ?
C25' C30' 1.39 . ?
C26' C27' 1.39 . ?
C27' C28' 1.39 . ?
C28' C29' 1.39 . ?
C29' C30' 1.39 . ?
C31 C37 1.43(2) . ?
C31 C37' 1.44(2) . ?
C32 C33 1.39 . ?
C32 C37 1.39 . ?
C33 C34 1.39 . ?
C34 C35 1.39 . ?
C35 C36 1.39 . ?
C36 C37 1.39 . ?
C32' C33' 1.39 . ?
C32' C37' 1.39 . ?
C33' C34' 1.39 . ?
C34' C35' 1.39 . ?
C35' C36' 1.39 . ?
C36' C37' 1.39 . ?
C38 C44' 1.43(2) . ?
C38 C44 1.46(2) . ?
C39 C40 1.39 . ?
C39 C44 1.39 . ?
C40 C41 1.39 . ?
C41 C42 1.39 . ?
C42 C43 1.39 . ?
C43 C44 1.39 . ?
C39' C40' 1.39 . ?
C39' C44' 1.39 . ?
C40' C41' 1.39 . ?
C41' C42' 1.39 . ?
C42' C43' 1.39 . ?
C43' C44' 1.39 . ?
C45 C51' 1.44(2) . ?
C45 C51 1.45(2) . ?
C45 C51" 1.46(2) . ?
C46 C47 1.39 . ?
C46 C51 1.39 . ?
C47 C48 1.39 . ?
C48 C49 1.39 . ?
C49 C50 1.39 . ?
C50 C51 1.39 . ?
C46' C47' 1.39 . ?
C46' C51' 1.39 . ?
C47' C48' 1.39 . ?
C48' C49' 1.39 . ?
C49' C50' 1.39 . ?
C50' C51' 1.39 . ?
C46" C47" 1.39 . ?
C46" C51" 1.39 . ?
C47" C48" 1.39 . ?
C48" C49" 1.39 . ?
C49" C50" 1.39 . ?
C50" C51" 1.39 . ?
C52 C58 1.51(2) . ?
C53 C54 1.39 . ?
C53 C58 1.39 . ?
C54 C55 1.39 . ?
C55 C56 1.39 . ?
C56 C57 1.39 . ?
C57 C58 1.39 . ?
C59 C65 1.50(2) . ?
C60 C61 1.39 . ?
C60 C65 1.39 . ?
C61 C62 1.39 . ?
C62 C63 1.39 . ?
C63 C64 1.39 . ?
C64 C65 1.39 . ?
C66 C72 1.52(2) . ?
C67 C68 1.39 . ?
C67 C72 1.39 . ?
C68 C69 1.39 . ?
C69 C70 1.39 . ?
C70 C71 1.39 . ?
C71 C72 1.39 . ?
C73 C79 1.52(2) . ?
C74 C75 1.39 . ?
C74 C79 1.39 . ?
C75 C76 1.39 . ?
C76 C77 1.39 . ?
C77 C78 1.39 . ?
C78 C79 1.39 . ?
C80 C86 1.47(3) . ?
C81 C82 1.39 . ?
C81 C86 1.39 . ?
C82 C83 1.39 . ?
C83 C84 1.39 . ?
C84 C85 1.39 . ?
C85 C86 1.39 . ?
C87 C93 1.55(3) . ?
C88 C89 1.39 . ?
C88 C93 1.39 . ?
C89 C90 1.39 . ?
C90 C91 1.39 . ?
C91 C92 1.39 . ?
C92 C93 1.39 . ?
O100 C101 1.38(5) . ?
O105 C106 1.29(6) . ?
